data_4306918
loop_
_publ_author_name
'Sean E. Durran'
'Mark R. J. Elsegood'
'Shelly R. Hammond'
'Martin B. Smith'

_publ_section_title
;
Coordination Studies of a New Unsymmetrical
\k4-PNN'N''-Tetradentate Ligand: Stepwise Formation and
Structural Characterization
;
_journal_name_full 'Inorganic Chemistry'
_journal_page_first 2755
_journal_page_last 2766
_journal_paper_doi 10.1021/ic061196s
_journal_volume 46
_journal_year 2007
_chemical_formula_sum 'C36 H29 Cl3 N3 O3 P Pt'
_chemical_formula_weight 884.03
_chemical_name_systematic
;
 ?
;
_space_group_IT_number 2
_symmetry_cell_setting triclinic
_symmetry_space_group_name_Hall '-P 1'
_symmetry_space_group_name_H-M 'P -1'
_atom_sites_solution_hydrogens geom
_atom_sites_solution_primary heavy
_atom_sites_solution_secondary difmap
_audit_creation_method SHELXL-97
_cell_angle_alpha 88.533(2)
_cell_angle_beta 86.397(2)
_cell_angle_gamma 63.724(2)
_cell_formula_units_Z 2
_cell_length_a 12.1259(6)
_cell_length_b 12.3708(6)
_cell_length_c 12.7204(6)
_cell_measurement_reflns_used 9556
_cell_measurement_temperature 150(2)
_cell_measurement_theta_max 28.84
_cell_measurement_theta_min 2.44
_cell_volume 1707.60(15)
_computing_cell_refinement 'Bruker SAINT'
_computing_data_collection 'Bruker SMART'
_computing_data_reduction 'Bruker SAINT'
_computing_molecular_graphics 'Bruker SHELXTL'
_computing_publication_material 'Bruker SHELXTL and local programs'
_computing_structure_refinement 'Bruker SHELXTL'
_computing_structure_solution 'Bruker SHELXTL'
_diffrn_ambient_temperature 150(2)
_diffrn_measured_fraction_theta_full 0.993
_diffrn_measured_fraction_theta_max 0.872
_diffrn_measurement_device_type 'Bruker SMART 1000 CCD diffractometer'
_diffrn_measurement_method '\w rotation with narrow frames'
_diffrn_radiation_monochromator graphite
_diffrn_radiation_source 'sealed tube'
_diffrn_radiation_type MoK\a
_diffrn_radiation_wavelength 0.71073
_diffrn_reflns_av_R_equivalents 0.0238
_diffrn_reflns_av_sigmaI/netI 0.0394
_diffrn_reflns_limit_h_max 15
_diffrn_reflns_limit_h_min -16
_diffrn_reflns_limit_k_max 16
_diffrn_reflns_limit_k_min -16
_diffrn_reflns_limit_l_max 16
_diffrn_reflns_limit_l_min -16
_diffrn_reflns_number 15289
_diffrn_reflns_theta_full 26.00
_diffrn_reflns_theta_max 28.97
_diffrn_reflns_theta_min 1.60
_diffrn_standards_decay_% 0
_diffrn_standards_number 0
_exptl_absorpt_coefficient_mu 4.431
_exptl_absorpt_correction_T_max 0.917
_exptl_absorpt_correction_T_min 0.503
_exptl_absorpt_correction_type multi-scan
_exptl_absorpt_process_details 'SADABS v2.03, Sheldrick, G.M., (2001)'
_exptl_crystal_colour orange
_exptl_crystal_density_diffrn 1.719
_exptl_crystal_density_method 'not measured'
_exptl_crystal_description plate
_exptl_crystal_F_000 868
_exptl_crystal_size_max 0.18
_exptl_crystal_size_mid 0.16
_exptl_crystal_size_min 0.02
_refine_diff_density_max 1.332
_refine_diff_density_min -1.319
_refine_diff_density_rms 0.112
_refine_ls_extinction_method none
_refine_ls_goodness_of_fit_ref 1.070
_refine_ls_hydrogen_treatment constr
_refine_ls_matrix_type full
_refine_ls_number_parameters 424
_refine_ls_number_reflns 7903
_refine_ls_number_restraints 0
_refine_ls_restrained_S_all 1.070
_refine_ls_R_factor_all 0.0331
_refine_ls_R_factor_gt 0.0262
_refine_ls_shift/su_max 0.003
_refine_ls_shift/su_mean 0.000
_refine_ls_structure_factor_coef Fsqd
_refine_ls_weighting_details 'calc w=1/[\s^2^(Fo^2^)+(0.0273P)^2^+0.6874P] where P=(Fo^2^+2Fc^2^)/3'
_refine_ls_weighting_scheme calc
_refine_ls_wR_factor_gt 0.0581
_refine_ls_wR_factor_ref 0.0612
_reflns_number_gt 7026
_reflns_number_total 7903
_reflns_threshold_expression I>2\s(I)
_cod_data_source_file ic061196ssi20060703_115123_5.cif
_cod_data_source_block anti-6a.CHCl~3~
_cod_original_cell_volume 1707.60(14)
_cod_database_code 4306918

loop_
_symmetry_equiv_pos_as_xyz
'x, y, z'
'-x, -y, -z'

loop_
_atom_site_label
_atom_site_type_symbol
_atom_site_fract_x
_atom_site_fract_y
_atom_site_fract_z
_atom_site_U_iso_or_equiv
_atom_site_adp_type
_atom_site_occupancy
_atom_site_symmetry_multiplicity
_atom_site_calc_flag
_atom_site_refinement_flags
_atom_site_disorder_assembly
_atom_site_disorder_group
Pt1 Pt 0.515319(11) 0.865426(11) 0.729106(9) 0.01681(4) Uani 1 1 d . . .
P1 P 0.38785(7) 0.80182(8) 0.81377(6) 0.01843(17) Uani 1 1 d . . .
N1 N 0.3815(2) 1.0176(2) 0.6733(2) 0.0182(5) Uani 1 1 d . . .
N2 N 0.6244(2) 0.9256(2) 0.6485(2) 0.0177(5) Uani 1 1 d . . .
N3 N 0.6784(2) 0.7306(2) 0.7593(2) 0.0223(6) Uani 1 1 d . . .
C1 C 0.2389(3) 0.8688(3) 0.7522(2) 0.0205(7) Uani 1 1 d . . .
C2 C 0.1608(3) 0.8132(3) 0.7646(3) 0.0246(7) Uani 1 1 d . . .
H2 H 0.1874 0.7397 0.8025 0.030 Uiso 1 1 calc R . .
C3 C 0.0454(3) 0.8621(3) 0.7231(3) 0.0297(8) Uani 1 1 d . . .
H3 H -0.0056 0.8221 0.7329 0.036 Uiso 1 1 calc R . .
C4 C 0.0052(3) 0.9682(4) 0.6678(3) 0.0302(8) Uani 1 1 d . . .
H4 H -0.0736 1.0019 0.6392 0.036 Uiso 1 1 calc R . .
C5 C 0.0802(3) 1.0256(3) 0.6542(3) 0.0290(8) Uani 1 1 d . . .
H5 H 0.0516 1.0993 0.6164 0.035 Uiso 1 1 calc R . .
C6 C 0.1984(3) 0.9777(3) 0.6949(3) 0.0211(7) Uani 1 1 d . . .
C7 C 0.2661(3) 1.0469(3) 0.6650(3) 0.0241(7) Uani 1 1 d . . .
H7 H 0.2191 1.1240 0.6354 0.029 Uiso 1 1 calc R . .
C8 C 0.4325(3) 1.0952(3) 0.6255(2) 0.0194(6) Uani 1 1 d . . .
C9 C 0.3618(3) 1.2139(3) 0.5941(3) 0.0260(7) Uani 1 1 d . . .
H9 H 0.2749 1.2506 0.6073 0.031 Uiso 1 1 calc R . .
C10 C 0.4182(3) 1.2779(3) 0.5438(3) 0.0277(8) Uani 1 1 d . . .
H10 H 0.3700 1.3583 0.5217 0.033 Uiso 1 1 calc R . .
C11 C 0.5453(3) 1.2250(3) 0.5252(3) 0.0257(7) Uani 1 1 d . . .
H11 H 0.5831 1.2694 0.4894 0.031 Uiso 1 1 calc R . .
C12 C 0.6176(3) 1.1091(3) 0.5578(2) 0.0219(7) Uani 1 1 d . . .
H12 H 0.7046 1.0748 0.5460 0.026 Uiso 1 1 calc R . .
C13 C 0.5624(3) 1.0417(3) 0.6087(2) 0.0180(6) Uani 1 1 d . . .
C14 C 0.7439(3) 0.8477(3) 0.6310(2) 0.0203(7) Uani 1 1 d . . .
O1 O 0.8220(2) 0.8659(2) 0.57545(19) 0.0260(5) Uani 1 1 d . . .
C15 C 0.7792(3) 0.7284(3) 0.6880(3) 0.0258(7) Uani 1 1 d . . .
H15A H 0.8020 0.6633 0.6354 0.031 Uiso 1 1 calc R . .
H15B H 0.8521 0.7104 0.7289 0.031 Uiso 1 1 calc R . .
C16 C 0.7016(3) 0.6490(3) 0.8374(3) 0.0228(7) Uani 1 1 d . . .
O2 O 0.6274(2) 0.6501(2) 0.90718(18) 0.0265(5) Uani 1 1 d . . .
O3 O 0.8208(2) 0.5619(2) 0.83051(19) 0.0292(6) Uani 1 1 d . . .
C17 C 0.8488(3) 0.4705(4) 0.9104(3) 0.0376(10) Uani 1 1 d . . .
H17A H 0.8013 0.4240 0.9012 0.045 Uiso 1 1 calc R . .
H17B H 0.8259 0.5083 0.9811 0.045 Uiso 1 1 calc R . .
C18 C 0.9854(3) 0.3875(3) 0.9007(3) 0.0327(8) Uani 1 1 d . . .
C19 C 1.0286(5) 0.2777(5) 0.9522(5) 0.0739(18) Uani 1 1 d . . .
H19 H 0.9723 0.2548 0.9900 0.089 Uiso 1 1 calc R . .
C20 C 1.1550(5) 0.2002(5) 0.9488(6) 0.086(2) Uani 1 1 d . . .
H20 H 1.1837 0.1252 0.9846 0.103 Uiso 1 1 calc R . .
C21 C 1.2357(4) 0.2309(5) 0.8955(4) 0.0602(15) Uani 1 1 d . . .
H21 H 1.3213 0.1783 0.8944 0.072 Uiso 1 1 calc R . .
C22 C 1.1942(4) 0.3392(5) 0.8422(4) 0.0547(13) Uani 1 1 d . . .
H22 H 1.2511 0.3603 0.8032 0.066 Uiso 1 1 calc R . .
C23 C 1.0684(4) 0.4176(4) 0.8457(3) 0.0428(10) Uani 1 1 d . . .
H23 H 1.0403 0.4925 0.8096 0.051 Uiso 1 1 calc R . .
C24 C 0.4302(3) 0.6414(3) 0.8063(2) 0.0193(6) Uani 1 1 d . . .
C25 C 0.4045(3) 0.5761(3) 0.8868(3) 0.0288(8) Uani 1 1 d . . .
H25 H 0.3645 0.6147 0.9513 0.035 Uiso 1 1 calc R . .
C26 C 0.4372(4) 0.4544(4) 0.8727(3) 0.0345(9) Uani 1 1 d . . .
H26 H 0.4191 0.4102 0.9277 0.041 Uiso 1 1 calc R . .
C27 C 0.4953(4) 0.3976(4) 0.7802(3) 0.0389(10) Uani 1 1 d . . .
H27 H 0.5166 0.3146 0.7709 0.047 Uiso 1 1 calc R . .
C28 C 0.5232(4) 0.4616(4) 0.6998(3) 0.0396(10) Uani 1 1 d . . .
H28 H 0.5642 0.4222 0.6358 0.048 Uiso 1 1 calc R . .
C29 C 0.4912(3) 0.5828(3) 0.7134(3) 0.0293(8) Uani 1 1 d . . .
H29 H 0.5112 0.6261 0.6588 0.035 Uiso 1 1 calc R . .
C30 C 0.3441(3) 0.8514(3) 0.9507(2) 0.0208(7) Uani 1 1 d . . .
C31 C 0.4205(3) 0.8858(3) 1.0044(3) 0.0232(7) Uani 1 1 d . . .
H31 H 0.4950 0.8802 0.9706 0.028 Uiso 1 1 calc R . .
C32 C 0.3872(3) 0.9284(3) 1.1077(3) 0.0275(8) Uani 1 1 d . . .
H32 H 0.4388 0.9528 1.1437 0.033 Uiso 1 1 calc R . .
C33 C 0.2807(3) 0.9354(4) 1.1577(3) 0.0323(8) Uani 1 1 d . . .
H33 H 0.2588 0.9646 1.2280 0.039 Uiso 1 1 calc R . .
C34 C 0.2049(4) 0.9001(4) 1.1056(3) 0.0396(10) Uani 1 1 d . . .
H34 H 0.1316 0.9040 1.1404 0.048 Uiso 1 1 calc R . .
C35 C 0.2365(4) 0.8589(4) 1.0026(3) 0.0353(9) Uani 1 1 d . . .
H35 H 0.1839 0.8355 0.9670 0.042 Uiso 1 1 calc R . .
C36 C 0.9169(4) 0.3277(4) 0.4921(3) 0.0412(10) Uani 1 1 d . . .
H36 H 0.9941 0.2601 0.4621 0.049 Uiso 1 1 calc R . .
Cl1 Cl 0.95418(17) 0.38419(14) 0.60246(13) 0.0848(5) Uani 1 1 d . . .
Cl2 Cl 0.81193(11) 0.26920(13) 0.52944(11) 0.0614(3) Uani 1 1 d . . .
Cl3 Cl 0.85790(13) 0.43744(12) 0.39349(12) 0.0712(4) Uani 1 1 d . . .

loop_
_atom_site_aniso_label
_atom_site_aniso_U_11
_atom_site_aniso_U_22
_atom_site_aniso_U_33
_atom_site_aniso_U_23
_atom_site_aniso_U_13
_atom_site_aniso_U_12
Pt1 0.01339(6) 0.01924(7) 0.01785(7) -0.00184(4) 0.00099(4) -0.00740(5)
P1 0.0164(4) 0.0228(4) 0.0177(4) -0.0018(3) 0.0010(3) -0.0103(3)
N1 0.0148(13) 0.0234(14) 0.0175(13) -0.0044(11) 0.0005(10) -0.0094(11)
N2 0.0161(13) 0.0207(14) 0.0163(13) -0.0004(11) 0.0000(10) -0.0083(11)
N3 0.0157(13) 0.0235(15) 0.0255(15) 0.0018(12) 0.0018(11) -0.0073(12)
C1 0.0157(15) 0.0268(18) 0.0192(15) -0.0073(13) 0.0038(12) -0.0099(14)
C2 0.0245(17) 0.0255(18) 0.0257(17) -0.0029(14) 0.0008(14) -0.0129(15)
C3 0.0218(18) 0.042(2) 0.0312(19) -0.0071(17) 0.0027(15) -0.0200(17)
C4 0.0156(16) 0.041(2) 0.034(2) -0.0030(17) -0.0017(14) -0.0126(16)
C5 0.0198(17) 0.032(2) 0.0316(19) 0.0029(16) -0.0016(14) -0.0086(15)
C6 0.0154(15) 0.0239(17) 0.0229(16) -0.0063(13) 0.0033(12) -0.0079(13)
C7 0.0203(17) 0.0249(18) 0.0245(17) 0.0011(14) -0.0017(13) -0.0077(14)
C8 0.0218(16) 0.0229(17) 0.0162(15) -0.0021(13) -0.0003(12) -0.0125(14)
C9 0.0229(17) 0.0263(19) 0.0287(18) -0.0025(15) -0.0013(14) -0.0108(15)
C10 0.0286(19) 0.0222(18) 0.0326(19) 0.0014(15) -0.0042(15) -0.0113(15)
C11 0.0312(19) 0.0271(19) 0.0237(17) 0.0002(14) -0.0010(14) -0.0173(16)
C12 0.0208(16) 0.0279(18) 0.0188(16) -0.0013(13) 0.0007(12) -0.0127(14)
C13 0.0201(16) 0.0217(16) 0.0137(14) -0.0046(12) -0.0002(12) -0.0104(13)
C14 0.0185(16) 0.0224(17) 0.0205(16) -0.0030(13) 0.0003(12) -0.0095(13)
O1 0.0165(11) 0.0288(13) 0.0325(13) 0.0025(11) 0.0035(10) -0.0105(10)
C15 0.0156(16) 0.0257(18) 0.0324(19) 0.0005(15) 0.0052(14) -0.0066(14)
C16 0.0175(16) 0.0227(17) 0.0273(18) -0.0009(14) -0.0042(13) -0.0077(14)
O2 0.0217(12) 0.0316(14) 0.0224(12) 0.0044(10) 0.0009(10) -0.0090(11)
O3 0.0197(12) 0.0265(13) 0.0327(14) 0.0078(11) 0.0026(10) -0.0033(10)
C17 0.0256(19) 0.036(2) 0.039(2) 0.0164(18) 0.0010(16) -0.0036(17)
C18 0.0245(19) 0.030(2) 0.036(2) 0.0033(16) -0.0043(15) -0.0051(16)
C19 0.039(3) 0.048(3) 0.112(5) 0.037(3) -0.002(3) -0.001(2)
C20 0.043(3) 0.055(4) 0.122(6) 0.032(4) -0.008(3) 0.011(3)
C21 0.029(2) 0.061(3) 0.062(3) -0.015(3) -0.013(2) 0.008(2)
C22 0.027(2) 0.069(4) 0.058(3) -0.012(3) -0.001(2) -0.011(2)
C23 0.026(2) 0.046(3) 0.047(3) 0.004(2) -0.0024(18) -0.0078(19)
C24 0.0192(16) 0.0212(16) 0.0196(16) -0.0004(13) 0.0004(12) -0.0110(13)
C25 0.032(2) 0.036(2) 0.0208(17) 0.0006(15) 0.0026(14) -0.0179(17)
C26 0.039(2) 0.036(2) 0.036(2) 0.0096(17) 0.0006(17) -0.0235(19)
C27 0.050(3) 0.024(2) 0.042(2) 0.0027(17) -0.0077(19) -0.0154(19)
C28 0.052(3) 0.028(2) 0.034(2) -0.0080(17) 0.0130(19) -0.0136(19)
C29 0.034(2) 0.0254(19) 0.0278(19) -0.0007(15) 0.0062(15) -0.0136(16)
C30 0.0215(16) 0.0231(17) 0.0182(16) -0.0056(13) 0.0024(12) -0.0103(14)
C31 0.0201(16) 0.0243(18) 0.0258(17) -0.0047(14) 0.0003(13) -0.0103(14)
C32 0.0288(19) 0.0289(19) 0.0247(18) -0.0062(15) -0.0049(14) -0.0120(16)
C33 0.033(2) 0.040(2) 0.0220(18) -0.0109(16) 0.0046(15) -0.0144(18)
C34 0.032(2) 0.064(3) 0.029(2) -0.0179(19) 0.0137(16) -0.027(2)
C35 0.033(2) 0.056(3) 0.0275(19) -0.0150(18) 0.0083(16) -0.030(2)
C36 0.030(2) 0.035(2) 0.054(3) -0.012(2) 0.0062(19) -0.0116(18)
Cl1 0.1075(13) 0.0686(10) 0.0878(11) -0.0293(8) -0.0114(9) -0.0451(10)
Cl2 0.0349(6) 0.0769(9) 0.0756(9) -0.0001(7) 0.0080(6) -0.0291(6)
Cl3 0.0672(9) 0.0399(7) 0.0823(10) 0.0085(6) 0.0069(7) -0.0035(6)

loop_
_atom_type_symbol
_atom_type_description
_atom_type_scat_dispersion_real
_atom_type_scat_dispersion_imag
_atom_type_scat_source
C C 0.0033 0.0016 'International Tables Vol C Tables 4.2.6.8 and 6.1.1.4'
H H 0.0000 0.0000 'International Tables Vol C Tables 4.2.6.8 and 6.1.1.4'
N N 0.0061 0.0033 'International Tables Vol C Tables 4.2.6.8 and 6.1.1.4'
O O 0.0106 0.0060 'International Tables Vol C Tables 4.2.6.8 and 6.1.1.4'
P P 0.1023 0.0942 'International Tables Vol C Tables 4.2.6.8 and 6.1.1.4'
Cl Cl 0.1484 0.1585 'International Tables Vol C Tables 4.2.6.8 and 6.1.1.4'
Pt Pt -1.7033 8.3905 'International Tables Vol C Tables 4.2.6.8 and 6.1.1.4'

loop_
_geom_angle_atom_site_label_1
_geom_angle_atom_site_label_2
_geom_angle_atom_site_label_3
_geom_angle
_geom_angle_site_symmetry_1
_geom_angle_site_symmetry_3
_geom_angle_publ_flag
N3 Pt1 N2 81.23(11) . . ?
N3 Pt1 N1 163.62(11) . . ?
N2 Pt1 N1 82.42(10) . . ?
N3 Pt1 P1 100.79(8) . . ?
N2 Pt1 P1 177.57(8) . . ?
N1 Pt1 P1 95.53(8) . . ?
C24 P1 C30 108.97(15) . . ?
C24 P1 C1 102.07(15) . . ?
C30 P1 C1 102.53(14) . . ?
C24 P1 Pt1 116.82(11) . . ?
C30 P1 Pt1 115.45(11) . . ?
C1 P1 Pt1 109.18(11) . . ?
C7 N1 C8 118.9(3) . . ?
C7 N1 Pt1 129.8(2) . . ?
C8 N1 Pt1 110.90(19) . . ?
C14 N2 C13 127.8(3) . . ?
C14 N2 Pt1 117.6(2) . . ?
C13 N2 Pt1 114.3(2) . . ?
C16 N3 C15 120.3(3) . . ?
C16 N3 Pt1 126.7(2) . . ?
C15 N3 Pt1 113.0(2) . . ?
C2 C1 C6 118.3(3) . . ?
C2 C1 P1 119.5(3) . . ?
C6 C1 P1 122.1(2) . . ?
C3 C2 C1 122.0(3) . . ?
C4 C3 C2 120.0(3) . . ?
C3 C4 C5 119.4(3) . . ?
C4 C5 C6 121.9(3) . . ?
C1 C6 C5 118.3(3) . . ?
C1 C6 C7 128.4(3) . . ?
C5 C6 C7 113.2(3) . . ?
N1 C7 C6 128.6(3) . . ?
C9 C8 C13 120.1(3) . . ?
C9 C8 N1 124.2(3) . . ?
C13 C8 N1 115.7(3) . . ?
C10 C9 C8 119.9(3) . . ?
C9 C10 C11 120.2(3) . . ?
C12 C11 C10 121.0(3) . . ?
C11 C12 C13 119.9(3) . . ?
N2 C13 C12 125.9(3) . . ?
N2 C13 C8 115.3(3) . . ?
C12 C13 C8 118.8(3) . . ?
O1 C14 N2 126.4(3) . . ?
O1 C14 C15 120.5(3) . . ?
N2 C14 C15 113.1(3) . . ?
N3 C15 C14 112.0(3) . . ?
O2 C16 N3 125.6(3) . . ?
O2 C16 O3 122.4(3) . . ?
N3 C16 O3 112.0(3) . . ?
C16 O3 C17 114.0(3) . . ?
O3 C17 C18 108.6(3) . . ?
C23 C18 C19 118.6(4) . . ?
C23 C18 C17 122.9(4) . . ?
C19 C18 C17 118.5(4) . . ?
C18 C19 C20 120.4(5) . . ?
C21 C20 C19 120.6(5) . . ?
C20 C21 C22 119.9(4) . . ?
C21 C22 C23 120.0(5) . . ?
C18 C23 C22 120.5(4) . . ?
C29 C24 C25 119.2(3) . . ?
C29 C24 P1 116.7(2) . . ?
C25 C24 P1 124.1(3) . . ?
C26 C25 C24 120.0(3) . . ?
C27 C26 C25 120.5(3) . . ?
C26 C27 C28 120.0(4) . . ?
C29 C28 C27 119.9(4) . . ?
C28 C29 C24 120.4(3) . . ?
C35 C30 C31 118.8(3) . . ?
C35 C30 P1 122.7(3) . . ?
C31 C30 P1 118.5(2) . . ?
C32 C31 C30 119.9(3) . . ?
C33 C32 C31 120.6(3) . . ?
C32 C33 C34 120.0(3) . . ?
C35 C34 C33 119.8(3) . . ?
C34 C35 C30 120.9(3) . . ?
Cl1 C36 Cl2 110.3(2) . . ?
Cl1 C36 Cl3 112.0(2) . . ?
Cl2 C36 Cl3 110.5(2) . . ?

loop_
_geom_bond_atom_site_label_1
_geom_bond_atom_site_label_2
_geom_bond_distance
_geom_bond_site_symmetry_2
_geom_bond_publ_flag
Pt1 N3 1.995(3) . ?
Pt1 N2 2.004(3) . ?
Pt1 N1 2.013(3) . ?
Pt1 P1 2.2344(8) . ?
P1 C24 1.821(3) . ?
P1 C30 1.829(3) . ?
P1 C1 1.839(3) . ?
N1 C7 1.291(4) . ?
N1 C8 1.458(4) . ?
N2 C14 1.346(4) . ?
N2 C13 1.393(4) . ?
N3 C16 1.348(4) . ?
N3 C15 1.466(4) . ?
C1 C2 1.396(4) . ?
C1 C6 1.412(5) . ?
C2 C3 1.389(5) . ?
C3 C4 1.373(5) . ?
C4 C5 1.381(5) . ?
C5 C6 1.414(5) . ?
C6 C7 1.456(5) . ?
C8 C9 1.397(5) . ?
C8 C13 1.417(4) . ?
C9 C10 1.379(5) . ?
C10 C11 1.389(5) . ?
C11 C12 1.378(5) . ?
C12 C13 1.404(4) . ?
C14 O1 1.242(4) . ?
C14 C15 1.520(5) . ?
C16 O2 1.219(4) . ?
C16 O3 1.367(4) . ?
O3 C17 1.440(4) . ?
C17 C18 1.513(5) . ?
C18 C23 1.368(6) . ?
C18 C19 1.384(6) . ?
C19 C20 1.400(7) . ?
C20 C21 1.339(8) . ?
C21 C22 1.381(7) . ?
C22 C23 1.397(6) . ?
C24 C29 1.389(5) . ?
C24 C25 1.393(4) . ?
C25 C26 1.390(5) . ?
C26 C27 1.369(6) . ?
C27 C28 1.393(6) . ?
C28 C29 1.384(5) . ?
C30 C35 1.391(5) . ?
C30 C31 1.396(4) . ?
C31 C32 1.396(5) . ?
C32 C33 1.371(5) . ?
C33 C34 1.386(5) . ?
C34 C35 1.386(5) . ?
C36 Cl1 1.753(4) . ?
C36 Cl2 1.758(4) . ?
C36 Cl3 1.759(5) . ?

loop_
_geom_torsion_atom_site_label_1
_geom_torsion_atom_site_label_2
_geom_torsion_atom_site_label_3
_geom_torsion_atom_site_label_4
_geom_torsion
_geom_torsion_site_symmetry_1
_geom_torsion_site_symmetry_2
_geom_torsion_site_symmetry_3
_geom_torsion_site_symmetry_4
_geom_torsion_publ_flag
N3 Pt1 P1 C24 -39.25(15) . . . . ?
N1 Pt1 P1 C24 139.35(14) . . . . ?
N3 Pt1 P1 C30 90.84(15) . . . . ?
N1 Pt1 P1 C30 -90.57(14) . . . . ?
N3 Pt1 P1 C1 -154.33(14) . . . . ?
N1 Pt1 P1 C1 24.26(13) . . . . ?
N3 Pt1 N1 C7 158.0(4) . . . . ?
N2 Pt1 N1 C7 161.5(3) . . . . ?
P1 Pt1 N1 C7 -17.1(3) . . . . ?
N3 Pt1 N1 C8 -14.2(5) . . . . ?
N2 Pt1 N1 C8 -10.63(19) . . . . ?
P1 Pt1 N1 C8 170.70(18) . . . . ?
N3 Pt1 N2 C14 13.1(2) . . . . ?
N1 Pt1 N2 C14 -165.9(2) . . . . ?
N3 Pt1 N2 C13 -172.8(2) . . . . ?
N1 Pt1 N2 C13 8.2(2) . . . . ?
N2 Pt1 N3 C16 161.7(3) . . . . ?
N1 Pt1 N3 C16 165.2(3) . . . . ?
P1 Pt1 N3 C16 -19.7(3) . . . . ?
N2 Pt1 N3 C15 -16.2(2) . . . . ?
N1 Pt1 N3 C15 -12.6(5) . . . . ?
P1 Pt1 N3 C15 162.4(2) . . . . ?
C24 P1 C1 C2 33.3(3) . . . . ?
C30 P1 C1 C2 -79.5(3) . . . . ?
Pt1 P1 C1 C2 157.6(2) . . . . ?
C24 P1 C1 C6 -148.7(3) . . . . ?
C30 P1 C1 C6 98.5(3) . . . . ?
Pt1 P1 C1 C6 -24.4(3) . . . . ?
C6 C1 C2 C3 -0.4(5) . . . . ?
P1 C1 C2 C3 177.6(3) . . . . ?
C1 C2 C3 C4 0.1(5) . . . . ?
C2 C3 C4 C5 -0.1(5) . . . . ?
C3 C4 C5 C6 0.5(6) . . . . ?
C2 C1 C6 C5 0.8(5) . . . . ?
P1 C1 C6 C5 -177.2(2) . . . . ?
C2 C1 C6 C7 -175.0(3) . . . . ?
P1 C1 C6 C7 7.0(5) . . . . ?
C4 C5 C6 C1 -0.9(5) . . . . ?
C4 C5 C6 C7 175.5(3) . . . . ?
C8 N1 C7 C6 172.2(3) . . . . ?
Pt1 N1 C7 C6 0.5(5) . . . . ?
C1 C6 C7 N1 8.9(6) . . . . ?
C5 C6 C7 N1 -167.1(3) . . . . ?
C7 N1 C8 C9 16.8(5) . . . . ?
Pt1 N1 C8 C9 -170.1(3) . . . . ?
C7 N1 C8 C13 -161.3(3) . . . . ?
Pt1 N1 C8 C13 11.8(3) . . . . ?
C13 C8 C9 C10 1.9(5) . . . . ?
N1 C8 C9 C10 -176.1(3) . . . . ?
C8 C9 C10 C11 -0.6(5) . . . . ?
C9 C10 C11 C12 -1.1(5) . . . . ?
C10 C11 C12 C13 1.5(5) . . . . ?
C14 N2 C13 C12 -12.7(5) . . . . ?
Pt1 N2 C13 C12 173.9(2) . . . . ?
C14 N2 C13 C8 169.5(3) . . . . ?
Pt1 N2 C13 C8 -3.8(3) . . . . ?
C11 C12 C13 N2 -177.8(3) . . . . ?
C11 C12 C13 C8 -0.2(5) . . . . ?
C9 C8 C13 N2 176.4(3) . . . . ?
N1 C8 C13 N2 -5.5(4) . . . . ?
C9 C8 C13 C12 -1.5(5) . . . . ?
N1 C8 C13 C12 176.6(3) . . . . ?
C13 N2 C14 O1 0.3(5) . . . . ?
Pt1 N2 C14 O1 173.4(3) . . . . ?
C13 N2 C14 C15 -180.0(3) . . . . ?
Pt1 N2 C14 C15 -6.8(4) . . . . ?
C16 N3 C15 C14 -160.9(3) . . . . ?
Pt1 N3 C15 C14 17.1(3) . . . . ?
O1 C14 C15 N3 173.0(3) . . . . ?
N2 C14 C15 N3 -6.8(4) . . . . ?
C15 N3 C16 O2 172.1(3) . . . . ?
Pt1 N3 C16 O2 -5.6(5) . . . . ?
C15 N3 C16 O3 -7.9(4) . . . . ?
Pt1 N3 C16 O3 174.4(2) . . . . ?
O2 C16 O3 C17 2.0(5) . . . . ?
N3 C16 O3 C17 -178.0(3) . . . . ?
C16 O3 C17 C18 -174.4(3) . . . . ?
O3 C17 C18 C23 16.9(6) . . . . ?
O3 C17 C18 C19 -165.1(4) . . . . ?
C23 C18 C19 C20 0.7(9) . . . . ?
C17 C18 C19 C20 -177.4(6) . . . . ?
C18 C19 C20 C21 -0.2(11) . . . . ?
C19 C20 C21 C22 -0.8(10) . . . . ?
C20 C21 C22 C23 1.3(8) . . . . ?
C19 C18 C23 C22 -0.2(7) . . . . ?
C17 C18 C23 C22 177.8(4) . . . . ?
C21 C22 C23 C18 -0.8(7) . . . . ?
C30 P1 C24 C29 -166.3(3) . . . . ?
C1 P1 C24 C29 85.7(3) . . . . ?
Pt1 P1 C24 C29 -33.3(3) . . . . ?
C30 P1 C24 C25 14.1(3) . . . . ?
C1 P1 C24 C25 -93.9(3) . . . . ?
Pt1 P1 C24 C25 147.2(3) . . . . ?
C29 C24 C25 C26 -1.5(5) . . . . ?
P1 C24 C25 C26 178.1(3) . . . . ?
C24 C25 C26 C27 0.3(6) . . . . ?
C25 C26 C27 C28 0.7(6) . . . . ?
C26 C27 C28 C29 -0.5(7) . . . . ?
C27 C28 C29 C24 -0.7(6) . . . . ?
C25 C24 C29 C28 1.7(5) . . . . ?
P1 C24 C29 C28 -177.9(3) . . . . ?
C24 P1 C30 C35 -70.0(4) . . . . ?
C1 P1 C30 C35 37.6(4) . . . . ?
Pt1 P1 C30 C35 156.2(3) . . . . ?
C24 P1 C30 C31 111.5(3) . . . . ?
C1 P1 C30 C31 -140.8(3) . . . . ?
Pt1 P1 C30 C31 -22.2(3) . . . . ?
C35 C30 C31 C32 -0.9(5) . . . . ?
P1 C30 C31 C32 177.6(3) . . . . ?
C30 C31 C32 C33 0.9(5) . . . . ?
C31 C32 C33 C34 0.0(6) . . . . ?
C32 C33 C34 C35 -0.7(7) . . . . ?
C33 C34 C35 C30 0.6(7) . . . . ?
C31 C30 C35 C34 0.2(6) . . . . ?
P1 C30 C35 C34 -178.2(3) . . . . ?
